data_2239845
loop_
_publ_author_name
'Yamuna, Thammarse S.'
'Kaur, Manpreet'
'Jasinski, Jerry P.'
'Anderson, Brian J.'
'Yathirajan, H. S.'

_publ_section_title
;
 Two tautomers in the same crystal: 3-(4-fluorophenyl)-1<i>H</i>-pyrazole
 and 5-(4-fluorophenyl)-1<i>H</i>-pyrazole
;
_journal_coeditor_code BT6989
_journal_issue 9
_journal_name_full 'Acta Crystallographica Section E'
_journal_page_first o949
_journal_page_last o950
_journal_paper_doi 10.1107/S160053681401695X
_journal_volume 70
_journal_year 2014
_chemical_formula_iupac 'C9 H7 F N2'
_chemical_formula_moiety 'C9 H7 F N2'
_chemical_formula_sum 'C9 H7 F N2'
_chemical_formula_weight 162.17
_chemical_name_systematic
;
3-(4-Fluorophenyl)-1<i>H</i>-pyrazole--5-(4-fluorophenyl)-1<i>H</i>-pyrazole (1/1)
;
_space_group_crystal_system triclinic
_space_group_IT_number 2
_space_group_name_Hall '-P 1'
_space_group_name_H-M_alt 'P -1'
_symmetry_space_group_name_Hall '-P 1'
_symmetry_space_group_name_H-M 'P -1'
_atom_sites_solution_hydrogens mixed
_atom_sites_solution_primary direct
_audit_creation_method
;
  Olex2 1.2
  (compiled Apr 23 2013 17:54:37, GUI svn.r4466)
;
_cell_angle_alpha 84.704(4)
_cell_angle_beta 76.223(4)
_cell_angle_gamma 68.249(5)
_cell_formula_units_Z 8
_cell_length_a 10.3961(5)
_cell_length_b 10.8565(6)
_cell_length_c 16.1431(7)
_cell_measurement_reflns_used 4341
_cell_measurement_temperature 173(2)
_cell_measurement_theta_max 71.3860
_cell_measurement_theta_min 4.3800
_cell_volume 1643.57(15)
_computing_cell_refinement 'CrysAlis PRO (Agilent, 2012)'
_computing_data_collection 'CrysAlis PRO (Agilent, 2012)'
_computing_data_reduction 'CrysAlis RED (Agilent, 2012)'
_computing_molecular_graphics 'OLEX2 (Dolomanov <i>et al.</i>, 2009)'
_computing_publication_material 'OLEX2 (Dolomanov <i>et al.</i>, 2009)'
_computing_structure_refinement 'SHELXL2012 (Sheldrick, 2008)'
_computing_structure_solution 'SUPERFLIP (Palatinus & Chapuis, 2007)'
_diffrn_ambient_temperature 173(2)
_diffrn_detector_area_resol_mean 16.0416
_diffrn_measured_fraction_theta_full 0.994
_diffrn_measured_fraction_theta_max 0.973
_diffrn_measurement_device 'four-circle diffractometer'
_diffrn_measurement_device_type 'Agilent Eos Gemini'
_diffrn_measurement_method '\w scans'
_diffrn_radiation_monochromator graphite
_diffrn_radiation_type CuK\a
_diffrn_radiation_wavelength 1.54184
_diffrn_reflns_av_R_equivalents 0.0186
_diffrn_reflns_limit_h_max 6
_diffrn_reflns_limit_h_min -12
_diffrn_reflns_limit_k_max 12
_diffrn_reflns_limit_k_min -13
_diffrn_reflns_limit_l_max 18
_diffrn_reflns_limit_l_min -19
_diffrn_reflns_number 11343
_diffrn_reflns_theta_full 67.684
_diffrn_reflns_theta_max 71.324
_diffrn_reflns_theta_min 4.385
_exptl_absorpt_coefficient_mu 0.807
_exptl_absorpt_correction_T_max 1.00000
_exptl_absorpt_correction_T_min 0.88080
_exptl_absorpt_correction_type multi-scan
_exptl_absorpt_process_details
;
(CrysAlisPro and CrysAlisRed, Agilent (2012).
;
_exptl_crystal_colour colourless
_exptl_crystal_density_diffrn 1.311
_exptl_crystal_description irregular
_exptl_crystal_F_000 672
_exptl_crystal_size_max 0.22
_exptl_crystal_size_mid 0.16
_exptl_crystal_size_min 0.10
_refine_diff_density_max 0.258
_refine_diff_density_min -0.223
_refine_ls_extinction_method none
_refine_ls_goodness_of_fit_ref 1.030
_refine_ls_hydrogen_treatment mixed
_refine_ls_matrix_type full
_refine_ls_number_parameters 449
_refine_ls_number_reflns 6209
_refine_ls_number_restraints 0
_refine_ls_restrained_S_all 1.030
_refine_ls_R_factor_all 0.0551
_refine_ls_R_factor_gt 0.0440
_refine_ls_shift/su_max 0.000
_refine_ls_shift/su_mean 0.000
_refine_ls_structure_factor_coef Fsqd
_refine_ls_weighting_details
;
 w=1/[\s^2^(Fo^2^)+(0.0568P)^2^+0.3619P]
 where P=(Fo^2^+2Fc^2^)/3
;
_refine_ls_weighting_scheme calc
_refine_ls_wR_factor_gt 0.1128
_refine_ls_wR_factor_ref 0.1220
_reflns_number_gt 5042
_reflns_number_total 6209
_reflns_threshold_expression I>2\s(I)
_cod_data_source_file bt6989sup1.cif
_cod_data_source_block I
_cod_original_cell_volume 1643.57(16)
_cod_database_code 2239845
_cod_database_fobs_code 2239845
_shelx_space_group_comment
;
The symmetry employed for this shelxl refinement is uniquely defined
by the following loop, which should always be used as a source of
symmetry information in preference to the above space-group names.
They are only intended as comments.
;

loop_
_space_group_symop_operation_xyz
'x, y, z'
'-x, -y, -z'

loop_
_atom_site_type_symbol
_atom_site_label
_atom_site_fract_x
_atom_site_fract_y
_atom_site_fract_z
_atom_site_U_iso_or_equiv
_atom_site_adp_type
_atom_site_calc_flag
_atom_site_occupancy
F F1A 0.91461(15) 0.91870(11) 0.36091(9) 0.0741(4) Uani d 1
N N1A 0.86295(14) 0.36783(13) 0.29541(9) 0.0411(3) Uani d 1
N N2A 0.89322(16) 0.23574(14) 0.30565(10) 0.0464(3) Uani d 1
H H2A 0.850(3) 0.194(3) 0.2780(16) 0.085(8) Uiso d 1
C C1A 0.93710(16) 0.40020(15) 0.34199(9) 0.0368(3) Uani d 1
C C2A 1.01500(19) 0.28686(17) 0.38175(11) 0.0452(4) Uani d 1
H H2AA 1.0764 0.2810 0.4183 0.054 Uiso calc 1
C C3A 0.9839(2) 0.18559(18) 0.35684(12) 0.0493(4) Uani d 1
H H3A 1.0208 0.0952 0.3733 0.059 Uiso calc 1
C C4A 0.92972(16) 0.53758(15) 0.34570(9) 0.0357(3) Uani d 1
C C5A 0.81711(18) 0.64507(17) 0.32574(11) 0.0436(4) Uani d 1
H H5A 0.7430 0.6299 0.3085 0.052 Uiso calc 1
C C6A 0.8112(2) 0.77360(17) 0.33054(12) 0.0512(4) Uani d 1
H H6A 0.7345 0.8467 0.3164 0.061 Uiso calc 1
C C7A 0.9187(2) 0.79295(17) 0.35624(12) 0.0499(4) Uani d 1
C C8A 1.0311(2) 0.69078(19) 0.37737(12) 0.0521(4) Uani d 1
H H8A 1.1037 0.7075 0.3954 0.063 Uiso calc 1
C C9A 1.03655(19) 0.56220(17) 0.37178(11) 0.0455(4) Uani d 1
H H9A 1.1140 0.4899 0.3859 0.055 Uiso calc 1
F F1B 0.3343(2) 1.06776(13) 0.43105(13) 0.1157(6) Uani d 1
N N1B 0.45578(15) 0.46841(13) 0.33291(8) 0.0390(3) Uani d 1
H H1B 0.500(3) 0.495(2) 0.2756(17) 0.088(8) Uiso d 1
N N2B 0.45026(16) 0.34515(13) 0.34547(9) 0.0451(3) Uani d 1
C C1B 0.39261(16) 0.54133(15) 0.40414(9) 0.0336(3) Uani d 1
C C2B 0.34397(18) 0.46175(16) 0.46561(10) 0.0425(4) Uani d 1
H H2B 0.2948 0.4846 0.5229 0.051 Uiso calc 1
C C3B 0.3821(2) 0.34208(16) 0.42597(11) 0.0473(4) Uani d 1
H H3B 0.3623 0.2674 0.4527 0.057 Uiso calc 1
C C4B 0.37974(16) 0.67949(15) 0.40913(10) 0.0357(3) Uani d 1
C C5B 0.3388(2) 0.73875(18) 0.48847(12) 0.0514(4) Uani d 1
H H5B 0.3209 0.6886 0.5384 0.062 Uiso calc 1
C C6B 0.3238(2) 0.8687(2) 0.49627(16) 0.0677(6) Uani d 1
H H6B 0.2963 0.9084 0.5509 0.081 Uiso calc 1
C C7B 0.3493(3) 0.93936(19) 0.42403(18) 0.0711(6) Uani d 1
C C8B 0.3899(3) 0.8856(2) 0.34485(17) 0.0778(7) Uani d 1
H H8B 0.4076 0.9369 0.2955 0.093 Uiso calc 1
C C9B 0.4048(2) 0.75479(19) 0.33745(13) 0.0581(5) Uani d 1
H H9B 0.4327 0.7162 0.2825 0.070 Uiso calc 1
F F1C 0.06409(14) 0.15006(18) 0.11668(9) 0.0902(5) Uani d 1
N N1C 0.62673(16) 0.14637(14) 0.21875(9) 0.0428(3) Uani d 1
H H1C 0.560(3) 0.214(3) 0.2606(19) 0.106(9) Uiso d 1
N N2C 0.76704(16) 0.10753(14) 0.21687(10) 0.0496(4) Uani d 1
C C1C 0.60268(18) 0.07149(15) 0.16611(10) 0.0397(3) Uani d 1
C C2C 0.7333(2) -0.01966(17) 0.12914(12) 0.0485(4) Uani d 1
H H2C 0.7522 -0.0865 0.0891 0.058 Uiso calc 1
C C3C 0.8310(2) 0.00694(18) 0.16274(13) 0.0521(4) Uani d 1
H H3C 0.9306 -0.0405 0.1489 0.063 Uiso calc 1
C C4C 0.46026(18) 0.09391(16) 0.15406(10) 0.0402(4) Uani d 1
C C5C 0.4371(2) -0.0033(2) 0.11510(12) 0.0559(5) Uani d 1
H H5C 0.5139 -0.0835 0.0969 0.067 Uiso calc 1
C C6C 0.3038(3) 0.0154(2) 0.10251(14) 0.0673(6) Uani d 1
H H6C 0.2885 -0.0511 0.0761 0.081 Uiso calc 1
C C7C 0.1955(2) 0.1309(3) 0.12873(12) 0.0602(5) Uani d 1
C C8C 0.2129(2) 0.2291(2) 0.16722(12) 0.0581(5) Uani d 1
H H8C 0.1350 0.3088 0.1849 0.070 Uiso calc 1
C C9C 0.34629(18) 0.21022(18) 0.17996(11) 0.0470(4) Uani d 1
H H9C 0.3597 0.2776 0.2067 0.056 Uiso calc 1
F F1D 0.00377(12) 0.72341(13) 0.04635(8) 0.0704(3) Uani d 1
N N1D 0.59139(15) 0.52634(14) 0.16671(8) 0.0429(3) Uani d 1
N N2D 0.72929(16) 0.51037(17) 0.15930(10) 0.0501(4) Uani d 1
H H2D 0.778(3) 0.459(3) 0.206(2) 0.114(10) Uiso d 1
C C1D 0.55077(17) 0.59754(16) 0.09872(9) 0.0388(3) Uani d 1
C C2D 0.6648(2) 0.62687(19) 0.04769(11) 0.0503(4) Uani d 1
H H2DA 0.6660 0.6760 -0.0042 0.060 Uiso calc 1
C C3D 0.7748(2) 0.5694(2) 0.08865(12) 0.0562(5) Uani d 1
H H3D 0.8677 0.5715 0.0697 0.067 Uiso calc 1
C C4D 0.40598(17) 0.63199(15) 0.08592(10) 0.0380(3) Uani d 1
C C5D 0.29879(19) 0.61209(19) 0.14987(11) 0.0507(4) Uani d 1
H H5D 0.3192 0.5763 0.2032 0.061 Uiso calc 1
C C6D 0.1633(2) 0.6436(2) 0.13699(12) 0.0570(5) Uani d 1
H H6D 0.0906 0.6300 0.1808 0.068 Uiso calc 1
C C7D 0.13651(18) 0.69495(18) 0.05921(12) 0.0489(4) Uani d 1
C C8D 0.2375(2) 0.71705(17) -0.00511(11) 0.0492(4) Uani d 1
H H8D 0.2156 0.7536 -0.0580 0.059 Uiso calc 1
C C9D 0.37280(19) 0.68496(16) 0.00855(10) 0.0436(4) Uani d 1
H H9D 0.4443 0.6994 -0.0358 0.052 Uiso calc 1

loop_
_atom_site_aniso_label
_atom_site_aniso_U_11
_atom_site_aniso_U_22
_atom_site_aniso_U_33
_atom_site_aniso_U_12
_atom_site_aniso_U_13
_atom_site_aniso_U_23
F1A 0.0908(9) 0.0394(6) 0.0995(10) -0.0298(6) -0.0218(7) -0.0071(6)
N1A 0.0438(7) 0.0414(7) 0.0421(7) -0.0192(6) -0.0082(6) -0.0062(6)
N2A 0.0523(8) 0.0424(8) 0.0506(8) -0.0241(7) -0.0091(7) -0.0069(6)
C1A 0.0385(8) 0.0405(8) 0.0324(7) -0.0167(6) -0.0045(6) -0.0034(6)
C2A 0.0554(10) 0.0409(9) 0.0451(9) -0.0210(8) -0.0162(8) 0.0013(7)
C3A 0.0580(10) 0.0389(9) 0.0532(10) -0.0202(8) -0.0123(8) 0.0006(7)
C4A 0.0391(8) 0.0377(8) 0.0299(7) -0.0159(6) -0.0023(6) -0.0026(6)
C5A 0.0448(9) 0.0439(9) 0.0440(9) -0.0180(7) -0.0096(7) -0.0004(7)
C6A 0.0542(10) 0.0386(9) 0.0566(11) -0.0124(8) -0.0119(8) 0.0013(8)
C7A 0.0627(11) 0.0362(9) 0.0532(10) -0.0229(8) -0.0068(8) -0.0061(7)
C8A 0.0553(10) 0.0502(10) 0.0607(11) -0.0263(8) -0.0163(9) -0.0072(8)
C9A 0.0469(9) 0.0413(9) 0.0521(10) -0.0164(7) -0.0159(8) -0.0032(7)
F1B 0.1591(16) 0.0346(7) 0.1658(17) -0.0410(9) -0.0453(13) -0.0091(8)
N1B 0.0529(8) 0.0327(6) 0.0319(7) -0.0170(6) -0.0067(6) -0.0028(5)
N2B 0.0587(9) 0.0327(7) 0.0467(8) -0.0178(6) -0.0127(7) -0.0054(6)
C1B 0.0371(8) 0.0331(7) 0.0321(7) -0.0139(6) -0.0083(6) 0.0000(6)
C2B 0.0522(10) 0.0391(8) 0.0366(8) -0.0214(7) -0.0028(7) 0.0004(6)
C3B 0.0612(11) 0.0357(8) 0.0517(10) -0.0265(8) -0.0122(8) 0.0046(7)
C4B 0.0358(8) 0.0323(7) 0.0391(8) -0.0128(6) -0.0071(6) -0.0011(6)
C5B 0.0625(11) 0.0395(9) 0.0488(10) -0.0170(8) -0.0049(8) -0.0092(7)
C6B 0.0804(15) 0.0426(10) 0.0767(14) -0.0170(10) -0.0115(11) -0.0216(10)
C7B 0.0859(15) 0.0292(9) 0.1048(18) -0.0217(9) -0.0287(14) -0.0076(10)
C8B 0.119(2) 0.0464(11) 0.0788(16) -0.0452(13) -0.0219(14) 0.0153(11)
C9B 0.0885(15) 0.0437(10) 0.0467(10) -0.0342(10) -0.0078(10) 0.0029(8)
F1C 0.0624(8) 0.1541(15) 0.0731(9) -0.0566(9) -0.0189(7) -0.0068(9)
N1C 0.0485(8) 0.0366(7) 0.0464(8) -0.0168(6) -0.0111(6) -0.0065(6)
N2C 0.0511(8) 0.0389(7) 0.0637(9) -0.0168(6) -0.0203(7) -0.0021(7)
C1C 0.0533(9) 0.0337(8) 0.0354(8) -0.0190(7) -0.0100(7) -0.0012(6)
C2C 0.0563(10) 0.0386(9) 0.0508(10) -0.0135(8) -0.0154(8) -0.0082(7)
C3C 0.0493(10) 0.0410(9) 0.0638(11) -0.0101(8) -0.0171(9) -0.0031(8)
C4C 0.0501(9) 0.0444(9) 0.0302(7) -0.0236(7) -0.0059(7) 0.0001(6)
C5C 0.0648(12) 0.0559(11) 0.0554(11) -0.0272(9) -0.0157(9) -0.0112(9)
C6C 0.0776(15) 0.0851(16) 0.0592(12) -0.0482(13) -0.0175(11) -0.0111(11)
C7C 0.0541(11) 0.0995(17) 0.0409(9) -0.0436(11) -0.0104(8) 0.0011(10)
C8C 0.0469(10) 0.0782(14) 0.0454(10) -0.0226(9) -0.0005(8) -0.0070(9)
C9C 0.0480(9) 0.0548(10) 0.0393(9) -0.0221(8) -0.0035(7) -0.0069(7)
F1D 0.0458(6) 0.0818(9) 0.0781(8) -0.0133(6) -0.0200(6) 0.0014(7)
N1D 0.0442(7) 0.0503(8) 0.0321(7) -0.0153(6) -0.0061(6) -0.0040(6)
N2D 0.0475(8) 0.0618(10) 0.0423(8) -0.0202(7) -0.0096(7) -0.0047(7)
C1D 0.0461(9) 0.0385(8) 0.0300(7) -0.0159(7) -0.0027(6) -0.0039(6)
C2D 0.0540(10) 0.0567(11) 0.0419(9) -0.0266(9) -0.0046(8) 0.0042(8)
C3D 0.0503(10) 0.0704(13) 0.0528(11) -0.0311(9) -0.0039(8) -0.0038(9)
C4D 0.0449(8) 0.0335(7) 0.0323(7) -0.0130(6) -0.0036(6) -0.0025(6)
C5D 0.0481(10) 0.0642(11) 0.0343(8) -0.0183(8) -0.0049(7) 0.0061(8)
C6D 0.0452(10) 0.0727(13) 0.0454(10) -0.0199(9) 0.0016(8) 0.0012(9)
C7D 0.0409(9) 0.0461(9) 0.0546(10) -0.0078(7) -0.0125(8) -0.0047(8)
C8D 0.0583(11) 0.0444(9) 0.0420(9) -0.0140(8) -0.0151(8) 0.0044(7)
C9D 0.0512(9) 0.0420(9) 0.0359(8) -0.0175(7) -0.0059(7) 0.0023(7)

loop_
_atom_type_symbol
_atom_type_description
_atom_type_scat_dispersion_real
_atom_type_scat_dispersion_imag
_atom_type_scat_source
C C 0.0181 0.0091 'International Tables Vol C Tables 4.2.6.8 and 6.1.1.4'
H H 0.0000 0.0000 'International Tables Vol C Tables 4.2.6.8 and 6.1.1.4'
N N 0.0311 0.0180 'International Tables Vol C Tables 4.2.6.8 and 6.1.1.4'
F F 0.0727 0.0534 'International Tables Vol C Tables 4.2.6.8 and 6.1.1.4'

loop_
_geom_angle_atom_site_label_1
_geom_angle_atom_site_label_2
_geom_angle_atom_site_label_3
_geom_angle
C1A N1A N2A 106.39(13)
N1A N2A H2A 118.9(16)
C3A N2A N1A 110.49(14)
C3A N2A H2A 130.6(16)
N1A C1A C2A 109.52(14)
N1A C1A C4A 121.34(14)
C2A C1A C4A 129.14(14)
C1A C2A H2AA 127.4
C3A C2A C1A 105.28(15)
C3A C2A H2AA 127.4
N2A C3A C2A 108.33(16)
N2A C3A H3A 125.8
C2A C3A H3A 125.8
C5A C4A C1A 121.94(14)
C5A C4A C9A 118.47(15)
C9A C4A C1A 119.57(14)
C4A C5A H5A 119.4
C6A C5A C4A 121.12(16)
C6A C5A H5A 119.4
C5A C6A H6A 120.8
C7A C6A C5A 118.34(17)
C7A C6A H6A 120.8
F1A C7A C6A 118.98(17)
F1A C7A C8A 118.17(17)
C8A C7A C6A 122.85(16)
C7A C8A H8A 120.8
C7A C8A C9A 118.35(17)
C9A C8A H8A 120.8
C4A C9A H9A 119.6
C8A C9A C4A 120.86(16)
C8A C9A H9A 119.6
N2B N1B H1B 120.0(15)
C1B N1B H1B 128.9(15)
C1B N1B N2B 111.08(13)
C3B N2B N1B 105.72(13)
N1B C1B C2B 106.85(14)
N1B C1B C4B 123.31(13)
C2B C1B C4B 129.83(14)
C1B C2B H2B 127.3
C3B C2B C1B 105.37(14)
C3B C2B H2B 127.3
N2B C3B C2B 110.99(14)
N2B C3B H3B 124.5
C2B C3B H3B 124.5
C5B C4B C1B 119.17(14)
C9B C4B C1B 122.57(15)
C9B C4B C5B 118.26(16)
C4B C5B H5B 119.4
C6B C5B C4B 121.24(18)
C6B C5B H5B 119.4
C5B C6B H6B 120.7
C7B C6B C5B 118.6(2)
C7B C6B H6B 120.7
F1B C7B C6B 119.0(2)
F1B C7B C8B 118.7(2)
C8B C7B C6B 122.33(18)
C7B C8B H8B 120.6
C7B C8B C9B 118.8(2)
C9B C8B H8B 120.6
C4B C9B H9B 119.6
C8B C9B C4B 120.79(19)
C8B C9B H9B 119.6
N2C N1C H1C 118.1(16)
C1C N1C H1C 130.5(17)
C1C N1C N2C 110.98(14)
C3C N2C N1C 105.89(14)
N1C C1C C2C 106.74(15)
N1C C1C C4C 122.62(15)
C2C C1C C4C 130.62(15)
C1C C2C H2C 127.3
C1C C2C C3C 105.42(15)
C3C C2C H2C 127.3
N2C C3C C2C 110.97(16)
N2C C3C H3C 124.5
C2C C3C H3C 124.5
C5C C4C C1C 119.78(16)
C9C C4C C1C 121.88(15)
C9C C4C C5C 118.33(17)
C4C C5C H5C 119.5
C6C C5C C4C 121.1(2)
C6C C5C H5C 119.5
C5C C6C H6C 120.7
C7C C6C C5C 118.55(19)
C7C C6C H6C 120.7
F1C C7C C8C 118.5(2)
C6C C7C F1C 118.9(2)
C6C C7C C8C 122.57(18)
C7C C8C H8C 120.6
C7C C8C C9C 118.84(19)
C9C C8C H8C 120.6
C4C C9C H9C 119.7
C8C C9C C4C 120.64(17)
C8C C9C H9C 119.7
C1D N1D N2D 106.73(14)
N1D N2D H2D 117.9(17)
C3D N2D N1D 110.18(15)
C3D N2D H2D 131.9(17)
N1D C1D C2D 109.36(15)
N1D C1D C4D 121.20(14)
C2D C1D C4D 129.44(15)
C1D C2D H2DA 127.4
C3D C2D C1D 105.16(16)
C3D C2D H2DA 127.4
N2D C3D C2D 108.57(16)
N2D C3D H3D 125.7
C2D C3D H3D 125.7
C5D C4D C1D 121.57(15)
C9D C4D C1D 120.35(14)
C9D C4D C5D 118.08(16)
C4D C5D H5D 119.4
C6D C5D C4D 121.17(16)
C6D C5D H5D 119.4
C5D C6D H6D 120.8
C7D C6D C5D 118.35(17)
C7D C6D H6D 120.8
F1D C7D C6D 118.09(17)
F1D C7D C8D 119.25(16)
C8D C7D C6D 122.65(17)
C7D C8D H8D 120.8
C7D C8D C9D 118.44(16)
C9D C8D H8D 120.8
C4D C9D H9D 119.3
C8D C9D C4D 121.31(16)
C8D C9D H9D 119.3

loop_
_geom_bond_atom_site_label_1
_geom_bond_atom_site_label_2
_geom_bond_distance
F1A C7A 1.3584(19)
N1A N2A 1.3525(19)
N1A C1A 1.345(2)
N2A H2A 0.94(3)
N2A C3A 1.333(2)
C1A C2A 1.395(2)
C1A C4A 1.471(2)
C2A H2AA 0.9500
C2A C3A 1.372(2)
C3A H3A 0.9500
C4A C5A 1.391(2)
C4A C9A 1.395(2)
C5A H5A 0.9500
C5A C6A 1.382(2)
C6A H6A 0.9500
C6A C7A 1.370(3)
C7A C8A 1.368(3)
C8A H8A 0.9500
C8A C9A 1.387(2)
C9A H9A 0.9500
F1B C7B 1.356(2)
N1B H1B 1.00(3)
N1B N2B 1.3551(18)
N1B C1B 1.343(2)
N2B C3B 1.328(2)
C1B C2B 1.383(2)
C1B C4B 1.464(2)
C2B H2B 0.9500
C2B C3B 1.380(2)
C3B H3B 0.9500
C4B C5B 1.388(2)
C4B C9B 1.384(2)
C5B H5B 0.9500
C5B C6B 1.375(3)
C6B H6B 0.9500
C6B C7B 1.362(3)
C7B C8B 1.361(3)
C8B H8B 0.9500
C8B C9B 1.383(3)
C9B H9B 0.9500
F1C C7C 1.362(2)
N1C H1C 0.98(3)
N1C N2C 1.353(2)
N1C C1C 1.351(2)
N2C C3C 1.326(2)
C1C C2C 1.381(2)
C1C C4C 1.466(2)
C2C H2C 0.9500
C2C C3C 1.384(3)
C3C H3C 0.9500
C4C C5C 1.396(2)
C4C C9C 1.388(2)
C5C H5C 0.9500
C5C C6C 1.386(3)
C6C H6C 0.9500
C6C C7C 1.357(3)
C7C C8C 1.369(3)
C8C H8C 0.9500
C8C C9C 1.387(3)
C9C H9C 0.9500
F1D C7D 1.361(2)
N1D N2D 1.356(2)
N1D C1D 1.343(2)
N2D H2D 1.02(3)
N2D C3D 1.329(2)
C1D C2D 1.397(2)
C1D C4D 1.471(2)
C2D H2DA 0.9500
C2D C3D 1.375(3)
C3D H3D 0.9500
C4D C5D 1.394(2)
C4D C9D 1.391(2)
C5D H5D 0.9500
C5D C6D 1.383(3)
C6D H6D 0.9500
C6D C7D 1.374(3)
C7D C8D 1.364(3)
C8D H8D 0.9500
C8D C9D 1.385(2)
C9D H9D 0.9500

loop_
_geom_hbond_atom_site_label_D
_geom_hbond_atom_site_label_H
_geom_hbond_atom_site_label_A
_geom_hbond_site_symmetry_A
_geom_hbond_distance_DH
_geom_hbond_distance_HA
_geom_hbond_distance_DA
_geom_hbond_angle_DHA
N2A H2A N2C . 0.94(3) 1.94(3) 2.886(2) 177(2)
C3A H3A F1A 1_545 0.95 2.58 3.226(2) 125.3
N1B H1B N1D . 1.00(3) 1.86(3) 2.8506(19) 175(2)
C3B H3B F1B 1_545 0.95 2.36 3.187(2) 145.4
C6B H6B F1A 2_676 0.95 2.51 3.287(3) 138.8
N1C H1C N2B . 0.98(3) 1.90(3) 2.881(2) 173(2)
N2D H2D N1A . 1.02(3) 1.87(3) 2.896(2) 178(3)
C3D H3D F1D 1_655 0.95 2.49 3.301(2) 142.7

loop_
_geom_torsion_atom_site_label_1
_geom_torsion_atom_site_label_2
_geom_torsion_atom_site_label_3
_geom_torsion_atom_site_label_4
_geom_torsion
F1A C7A C8A C9A -179.30(16)
N1A N2A C3A C2A 0.2(2)
N1A C1A C2A C3A -0.03(19)
N1A C1A C4A C5A 20.9(2)
N1A C1A C4A C9A -160.61(15)
N2A N1A C1A C2A 0.12(18)
N2A N1A C1A C4A 179.93(13)
C1A N1A N2A C3A -0.17(19)
C1A C2A C3A N2A -0.1(2)
C1A C4A C5A C6A 179.25(15)
C1A C4A C9A C8A -178.84(16)
C2A C1A C4A C5A -159.34(17)
C2A C1A C4A C9A 19.2(2)
C4A C1A C2A C3A -179.82(16)
C4A C5A C6A C7A -0.5(3)
C5A C4A C9A C8A -0.3(2)
C5A C6A C7A F1A 179.73(16)
C5A C6A C7A C8A -0.1(3)
C6A C7A C8A C9A 0.5(3)
C7A C8A C9A C4A -0.3(3)
C9A C4A C5A C6A 0.7(2)
F1B C7B C8B C9B -179.8(2)
N1B N2B C3B C2B -0.2(2)
N1B C1B C2B C3B -0.10(19)
N1B C1B C4B C5B -167.30(16)
N1B C1B C4B C9B 13.7(3)
N2B N1B C1B C2B 0.01(18)
N2B N1B C1B C4B -178.70(13)
C1B N1B N2B C3B 0.09(19)
C1B C2B C3B N2B 0.2(2)
C1B C4B C5B C6B -179.28(18)
C1B C4B C9B C8B 179.22(19)
C2B C1B C4B C5B 14.3(3)
C2B C1B C4B C9B -164.73(18)
C4B C1B C2B C3B 178.49(16)
C4B C5B C6B C7B 0.3(3)
C5B C4B C9B C8B 0.2(3)
C5B C6B C7B F1B 179.7(2)
C5B C6B C7B C8B -0.4(4)
C6B C7B C8B C9B 0.4(4)
C7B C8B C9B C4B -0.3(4)
C9B C4B C5B C6B -0.2(3)
F1C C7C C8C C9C 179.81(17)
N1C N2C C3C C2C 0.2(2)
N1C C1C C2C C3C -0.09(19)
N1C C1C C4C C5C -165.31(16)
N1C C1C C4C C9C 15.0(2)
N2C N1C C1C C2C 0.23(19)
N2C N1C C1C C4C -178.51(14)
C1C N1C N2C C3C -0.28(19)
C1C C2C C3C N2C -0.1(2)
C1C C4C C5C C6C -179.71(17)
C1C C4C C9C C8C 179.57(16)
C2C C1C C4C C5C 16.3(3)
C2C C1C C4C C9C -163.36(18)
C4C C1C C2C C3C 178.51(17)
C4C C5C C6C C7C 0.2(3)
C5C C4C C9C C8C -0.1(3)
C5C C6C C7C F1C -179.94(18)
C5C C6C C7C C8C -0.2(3)
C6C C7C C8C C9C 0.0(3)
C7C C8C C9C C4C 0.1(3)
C9C C4C C5C C6C 0.0(3)
F1D C7D C8D C9D -178.71(16)
N1D N2D C3D C2D 0.2(2)
N1D C1D C2D C3D 0.1(2)
N1D C1D C4D C5D 10.9(2)
N1D C1D C4D C9D -168.65(15)
N2D N1D C1D C2D 0.01(19)
N2D N1D C1D C4D 179.25(14)
C1D N1D N2D C3D -0.1(2)
C1D C2D C3D N2D -0.2(2)
C1D C4D C5D C6D -179.36(17)
C1D C4D C9D C8D 179.45(15)
C2D C1D C4D C5D -170.03(18)
C2D C1D C4D C9D 10.4(3)
C4D C1D C2D C3D -179.03(16)
C4D C5D C6D C7D 0.1(3)
C5D C4D C9D C8D -0.1(2)
C5D C6D C7D F1D 178.79(17)
C5D C6D C7D C8D -0.6(3)
C6D C7D C8D C9D 0.7(3)
C7D C8D C9D C4D -0.3(3)
C9D C4D C5D C6D 0.2(3)
